data_4025860
loop_
_publ_author_name
'Ondrej Kundrat'
'Jan Kroupa'
'Stanislav B\"ohm'
'Jan Budka'
'Vaclav Eigner'
'Pavel Lhotak'

_publ_contact_author_address
; 
 Department of Organic Chemistry, 
 Prague Institute of Chemical Technology,
 Technicka 6,
 166 28 Prague 6,
 Czech Republic.
;
_publ_contact_author_email lhotakp@vscht.cz
_publ_contact_author_fax '+44 1865 000000'
_publ_contact_author_name 'Pavel Lhot\'ak'
_publ_contact_author_phone '+42 0220 445055'
_publ_section_title
;
 Meta Nitration of Thiacalixarenes
;
_journal_name_full 'Journal of Organic Chemistry'
_journal_page_first 8372
_journal_page_last 8375
_journal_paper_doi 10.1021/jo1013492
_journal_volume 75
_journal_year 2010
_chemical_formula_moiety 'C36 H37 N3 O10 S4'
_chemical_formula_sum 'C36 H37 N3 O10 S4'
_chemical_formula_weight 799.97
_chemical_name_systematic '4,10,24-Trinitro-25,26,27,28-tetrapropoxythiacalix[4]arene 1,3-alternate'
_space_group_IT_number 2
_symmetry_cell_setting triclinic
_symmetry_space_group_name_Hall '-P 1'
_symmetry_space_group_name_H-M 'P -1'
_atom_sites_solution_hydrogens difmap
_atom_sites_solution_primary direct
_atom_sites_solution_secondary difmap
_cell_angle_alpha 85.971(6)
_cell_angle_beta 83.455(7)
_cell_angle_gamma 89.366(7)
_cell_formula_units_Z 4
_cell_length_a 10.6284(10)
_cell_length_b 18.8101(13)
_cell_length_c 19.0280(13)
_cell_measurement_reflns_used 6988
_cell_measurement_temperature 150
_cell_measurement_theta_max 78
_cell_measurement_theta_min 4
_cell_volume 3770.0(5)
_computing_cell_refinement 'CrysAlis RED, (Oxford Diffraction, 2002)'
_computing_data_collection 'Xcalibur, (Oxford Diffraction, 2002)'
_computing_data_reduction 'CrysAlis RED, (Oxford Diffraction, 2002)'
_computing_molecular_graphics 'CAMERON (Watkin et al., 1996)'
_computing_publication_material 'CRYSTALS (Betteridge et al., 2003)'
_computing_structure_refinement 'CRYSTALS (Betteridge et al., 2003)'
_computing_structure_solution 'SIR92 (Altomare et al., 1994)'
_diffrn_ambient_pressure 101
_diffrn_ambient_temperature 150
_diffrn_measured_fraction_theta_full 0.996
_diffrn_measured_fraction_theta_max 0.973
_diffrn_measurement_device 'Oxford Diffraction XCALIBUR'
_diffrn_measurement_device_type Area
_diffrn_measurement_method '\f & \w scans'
_diffrn_radiation_monochromator graphite
_diffrn_radiation_type 'Cu K\a'
_diffrn_radiation_wavelength 1.54184
_diffrn_reflns_av_R_equivalents 0.069
_diffrn_reflns_limit_h_max 13
_diffrn_reflns_limit_h_min -13
_diffrn_reflns_limit_k_max 21
_diffrn_reflns_limit_k_min -23
_diffrn_reflns_limit_l_max 24
_diffrn_reflns_limit_l_min -22
_diffrn_reflns_number 39731
_diffrn_reflns_theta_full 72.829
_diffrn_reflns_theta_max 78.311
_diffrn_reflns_theta_min 4.187
_diffrn_standards_number 0
_exptl_absorpt_coefficient_mu 2.833
_exptl_absorpt_correction_T_max 0.87
_exptl_absorpt_correction_T_min 0.43
_exptl_absorpt_correction_type analytical
_exptl_absorpt_process_details
; 
 Analytical Absorption (De Meulenaer & Tompa, 1965) 
;
_exptl_crystal_colour yellow
_exptl_crystal_density_diffrn 1.409
_exptl_crystal_density_method 'not measured'
_exptl_crystal_description plane
_exptl_crystal_F_000 1672
_exptl_crystal_size_max 0.439
_exptl_crystal_size_mid 0.327
_exptl_crystal_size_min 0.049
_refine_diff_density_max 1.59
_refine_diff_density_min -1.16
_refine_ls_extinction_method None
_refine_ls_goodness_of_fit_ref 0.9023
_refine_ls_hydrogen_treatment constr
_refine_ls_matrix_type full
_refine_ls_number_parameters 955
_refine_ls_number_reflns 15765
_refine_ls_number_restraints 0
_refine_ls_R_factor_all 0.1297
_refine_ls_R_factor_gt 0.0800
_refine_ls_shift/su_max 0.0183434
_refine_ls_shift/su_mean 5.7139916
_refine_ls_structure_factor_coef Fsqd
_refine_ls_weighting_details
;
 Method= Modified Sheldrick 
 w=1/[\s^2^(F^2^) + ( 0.16P)^2^ + 0.00P] 
 ,where P=(max(Fo^2^,0) + 2Fc^2^)/3 
;
_refine_ls_weighting_scheme calc
_refine_ls_wR_factor_all 0.2453
_refine_ls_wR_factor_gt 0.2096
_refine_ls_wR_factor_ref 0.2453
_reflns_limit_h_max 13
_reflns_limit_h_min -13
_reflns_limit_k_max 23
_reflns_limit_k_min -23
_reflns_limit_l_max 24
_reflns_limit_l_min 0
_reflns_number_gt 8901
_reflns_number_total 15765
_reflns_threshold_expression I>2.0\s(I)
_oxford_diffrn_Wilson_B_factor 3.40
_oxford_diffrn_Wilson_scale 0.24
_oxford_refine_ls_r_factor_ref 0.1297
_oxford_refine_ls_scale 2.080(19)
_oxford_reflns_number_all 15765
_oxford_reflns_threshold_expression_ref I>-10.0\s(I)
_cod_data_source_file jo1013492_si_001_1.cif
_cod_data_source_block 3
_cod_depositor_comments
;
The following automatic conversions were performed:

'_symmetry_cell_setting' value 'Triclinic' changed to 'triclinic'
according to the built-in table from CIF Core dictionary named
'cif_core.dic' version 2.4.1 from 2010-06-29.

Automatic conversion script
Id: cif_fix_values 1646 2011-03-28 12:23:43Z adriana 
;
_cod_original_cell_volume 3769.9(5)
_cod_original_sg_symbol_H-M 'P -1 '
_cod_database_code 4025860

loop_
_symmetry_equiv_pos_as_xyz
x,y,z
-x,-y,-z

loop_
_atom_site_label
_atom_site_type_symbol
_atom_site_fract_x
_atom_site_fract_y
_atom_site_fract_z
_atom_site_U_iso_or_equiv
_atom_site_occupancy
_atom_site_adp_type
_atom_site_refinement_flags_posn
_atom_site_refinement_flags_adp
_atom_site_refinement_flags_occupancy
_atom_site_disorder_assembly
_atom_site_disorder_group
_oxford_atom_site_special_shape
_atom_site_attached_hydrogens
S1 S 0.53424(10) 0.11378(6) 0.07455(6) 0.0345 1.0000 Uani . . . . . . .
S2 S 0.54492(11) 0.40459(6) 0.00299(7) 0.0381 1.0000 Uani . . . . . . .
S3 S 1.03863(13) 0.29662(8) 0.24731(7) 0.0496 1.0000 Uani . . . . . . .
S4 S 0.59828(13) 0.05956(7) -0.21069(7) 0.0471 1.0000 Uani . . . . . . .
S5 S 0.92079(13) 0.32871(8) 0.53486(7) 0.0500 1.0000 Uani . . . . . . .
S6 S 0.54276(14) 0.21466(9) 0.22669(7) 0.0553 1.0000 Uani . . . . . . .
S7 S 0.54796(16) 0.34971(9) -0.28056(8) 0.0584 1.0000 Uani . . . . . . .
S8 S 0.45116(16) 0.20633(12) 0.51983(9) 0.0709 1.0000 Uani . . . . . . .
O9 O 0.6402(3) 0.24951(16) -0.01003(15) 0.0290 1.0000 Uani . . . . . . .
O10 O 0.8787(3) 0.3509(2) 0.37783(18) 0.0417 1.0000 Uani . . . . . . .
O11 O 0.4415(3) 0.34974(18) -0.1270(2) 0.0420 1.0000 Uani . . . . . . .
O12 O 0.6675(3) 0.2166(2) -0.20676(18) 0.0449 1.0000 Uani . . . . . . .
O13 O 0.4820(3) 0.14243(16) -0.07967(17) 0.0329 1.0000 Uani . . . . . . .
O14 O 0.8033(4) 0.2057(2) 0.28690(19) 0.0480 1.0000 Uani . . . . . . .
O15 O 0.7368(4) 0.04406(19) 0.1229(2) 0.0448 1.0000 Uani . . . . . . .
O16 O 0.7387(4) 0.2145(2) 0.4973(2) 0.0517 1.0000 Uani . . . . . . .
O17 O 0.5254(4) 0.2785(2) 0.3702(2) 0.0540 1.0000 Uani . . . . . . .
O18 O 0.9210(4) 0.0661(2) 0.0653(2) 0.0546 1.0000 Uani . . . . . . .
N19 N 0.2672(4) 0.1479(2) 0.1336(2) 0.0392 1.0000 Uani . . . . . . .
N20 N 0.8064(4) 0.0579(2) 0.0670(2) 0.0395 1.0000 Uani . . . . . . .
O21 O 0.3210(4) 0.1115(2) 0.1767(2) 0.0589 1.0000 Uani . . . . . . .
C22 C 0.6242(4) 0.3968(2) -0.0827(3) 0.0370 1.0000 Uani . . . . . . .
C23 C 0.7501(4) 0.0639(2) -0.0001(3) 0.0362 1.0000 Uani . . . . . . .
N24 N 0.8152(4) 0.4466(2) -0.0461(3) 0.0494 1.0000 Uani . . . . . . .
C25 C 0.5879(4) 0.1031(2) -0.0710(3) 0.0329 1.0000 Uani . . . . . . .
C26 C 0.6314(4) 0.0958(2) -0.0038(3) 0.0331 1.0000 Uani . . . . . . .
O27 O 0.1567(4) 0.1389(3) 0.1242(3) 0.0752 1.0000 Uani . . . . . . .
C28 C 0.7506(5) 0.4181(3) -0.1004(3) 0.0438 1.0000 Uani . . . . . . .
O29 O 0.7617(4) 0.4911(2) -0.0092(3) 0.0628 1.0000 Uani . . . . . . .
C30 C 0.7837(5) 0.2645(3) 0.2461(3) 0.0445 1.0000 Uani . . . . . . .
C31 C 0.4641(4) 0.3237(2) 0.0263(2) 0.0313 1.0000 Uani . . . . . . .
C32 C 0.8658(4) 0.2471(3) -0.0126(3) 0.0372 1.0000 Uani . . . . . . .
O33 O 1.0580(5) 0.4077(3) 0.1406(3) 0.0696 1.0000 Uani . . . . . . .
C34 C 0.7426(4) 0.2566(3) 0.0336(3) 0.0364 1.0000 Uani . . . . . . .
C35 C 0.4600(4) 0.1968(2) 0.0595(2) 0.0309 1.0000 Uani . . . . . . .
C36 C 0.3403(4) 0.3308(3) 0.0603(3) 0.0364 1.0000 Uani . . . . . . .
O37 O 1.1395(5) 0.2604(3) 0.5790(3) 0.0738 1.0000 Uani . . . . . . .
C38 C 0.5625(5) 0.3716(3) -0.1384(3) 0.0415 1.0000 Uani . . . . . . .
C39 C 0.5594(5) 0.2049(3) -0.2370(2) 0.0430 1.0000 Uani . . . . . . .
O40 O 0.8438(5) 0.4554(3) 0.5927(3) 0.0739 1.0000 Uani . . . . . . .
C41 C 0.3354(4) 0.2066(2) 0.0924(2) 0.0328 1.0000 Uani . . . . . . .
N42 N 0.7601(6) 0.4633(3) 0.5530(3) 0.0635 1.0000 Uani . . . . . . .
C43 C 0.2761(4) 0.2717(3) 0.0919(3) 0.0363 1.0000 Uani . . . . . . .
C44 C 0.6560(4) 0.0730(2) -0.1291(3) 0.0360 1.0000 Uani . . . . . . .
C45 C 1.0313(5) 0.2646(3) 0.3373(3) 0.0445 1.0000 Uani . . . . . . .
C46 C 0.7730(4) 0.0399(3) -0.1210(3) 0.0407 1.0000 Uani . . . . . . .
C47 C 0.5218(4) 0.2577(2) 0.0250(2) 0.0289 1.0000 Uani . . . . . . .
O48 O 1.1319(5) 0.1467(3) 0.5630(3) 0.0819 1.0000 Uani . . . . . . .
O49 O 0.9235(4) 0.4228(3) -0.0388(3) 0.0724 1.0000 Uani . . . . . . .
C50 C 0.9767(4) 0.2550(3) 0.0308(3) 0.0481 1.0000 Uani . . . . . . .
C51 C 0.4034(5) 0.1220(4) -0.2690(3) 0.0530 1.0000 Uani . . . . . . .
C52 C 0.8221(4) 0.0376(3) -0.0573(3) 0.0399 1.0000 Uani . . . . . . .
C53 C 0.3643(4) 0.1045(2) -0.0748(3) 0.0357 1.0000 Uani . . . . . . .
N54 N 0.9516(5) 0.4278(3) 0.1671(3) 0.0599 1.0000 Uani . . . . . . .
C55 C 0.8152(5) 0.4146(3) -0.1669(3) 0.0511 1.0000 Uani . . . . . . .
C56 C 0.9653(5) 0.2995(3) 0.3916(3) 0.0414 1.0000 Uani . . . . . . .
C57 C 0.5267(5) 0.1702(3) 0.3120(3) 0.0509 1.0000 Uani . . . . . . .
C58 C 0.8815(5) 0.3135(3) 0.2274(2) 0.0441 1.0000 Uani . . . . . . .
C59 C 0.6830(5) 0.2774(4) 0.5141(3) 0.0513 1.0000 Uani . . . . . . .
C60 C 0.6273(5) 0.3686(3) -0.2069(3) 0.0463 1.0000 Uani . . . . . . .
C61 C 0.5138(5) 0.1359(3) -0.2371(3) 0.0449 1.0000 Uani . . . . . . .
C62 C 0.3405(5) 0.1777(4) -0.2997(3) 0.0544 1.0000 Uani . . . . . . .
N63 N 1.1176(5) 0.2101(3) 0.5435(3) 0.0601 1.0000 Uani . . . . . . .
C64 C 0.2637(4) 0.1582(3) -0.0910(3) 0.0386 1.0000 Uani . . . . . . .
O65 O 0.7271(7) 0.5211(3) 0.5270(3) 0.0895 1.0000 Uani . . . . . . .
C66 C 0.4926(5) 0.2611(3) -0.2672(3) 0.0472 1.0000 Uani . . . . . . .
C67 C 0.3823(5) 0.2464(4) -0.2982(3) 0.0525 1.0000 Uani . . . . . . .
O68 O 0.9251(5) 0.4911(3) 0.1749(4) 0.0853 1.0000 Uani . . . . . . .
C69 C 1.1363(6) 0.1892(3) 0.4195(3) 0.0519 1.0000 Uani . . . . . . .
C70 C 0.7794(5) 0.2114(4) -0.2548(3) 0.0527 1.0000 Uani . . . . . . .
C71 C 1.1134(5) 0.2087(3) 0.3516(3) 0.0502 1.0000 Uani . . . . . . .
C72 C 0.1356(5) 0.1244(3) -0.0891(3) 0.0497 1.0000 Uani . . . . . . .
C73 C 0.7568(5) 0.3367(3) 0.5257(3) 0.0489 1.0000 Uani . . . . . . .
C74 C 0.6418(6) 0.3430(3) 0.1857(3) 0.0523 1.0000 Uani . . . . . . .
C75 C 0.9877(5) 0.2804(3) 0.4623(3) 0.0455 1.0000 Uani . . . . . . .
C76 C 0.6914(6) 0.3995(4) 0.5391(3) 0.0547 1.0000 Uani . . . . . . .
C77 C 0.6644(5) 0.2791(3) 0.2227(3) 0.0462 1.0000 Uani . . . . . . .
C78 C 0.8505(7) 0.1441(3) 0.2494(3) 0.0569 1.0000 Uani . . . . . . .
C79 C 0.7354(6) 0.3917(3) 0.1676(3) 0.0494 1.0000 Uani . . . . . . .
C80 C 0.7528(6) 0.3905(3) -0.2206(3) 0.0537 1.0000 Uani . . . . . . .
C81 C 0.2157(5) 0.3754(4) -0.1028(3) 0.0547 1.0000 Uani . . . . . . .
C82 C 0.5496(6) 0.2819(4) 0.5185(3) 0.0580 1.0000 Uani . . . . . . .
C83 C 0.8160(6) 0.4718(3) 0.3560(3) 0.0556 1.0000 Uani . . . . . . .
C84 C 0.8553(6) 0.3767(3) 0.1876(3) 0.0500 1.0000 Uani . . . . . . .
C85 C 0.9249(6) 0.4238(3) 0.3717(3) 0.0498 1.0000 Uani . . . . . . .
C86 C 0.8676(7) 0.0841(4) 0.3043(4) 0.0647 1.0000 Uani . . . . . . .
C87 C 0.4882(5) 0.1659(4) 0.4386(3) 0.0608 1.0000 Uani . . . . . . .
C88 C 0.3484(5) 0.4080(3) -0.1259(4) 0.0529 1.0000 Uani . . . . . . .
C89 C 1.0765(5) 0.2265(3) 0.4730(3) 0.0491 1.0000 Uani . . . . . . .
C90 C 0.4917(6) 0.3461(5) 0.5310(3) 0.0662 1.0000 Uani . . . . . . .
C91 C 0.5129(5) 0.2056(3) 0.3743(3) 0.0488 1.0000 Uani . . . . . . .
C92 C 0.5123(6) 0.0953(4) 0.3167(4) 0.0609 1.0000 Uani . . . . . . .
C93 C 0.7594(7) 0.1647(4) 0.5561(3) 0.0598 1.0000 Uani . . . . . . .
C94 C 0.4147(7) 0.3188(4) 0.3557(4) 0.0655 1.0000 Uani . . . . . . .
C95 C 0.5618(7) 0.4067(4) 0.5398(3) 0.0642 1.0000 Uani . . . . . . .
C96 C 0.8917(5) 0.2149(4) -0.2118(3) 0.0580 1.0000 Uani . . . . . . .
C97 C 0.8552(8) 0.5512(4) 0.3509(4) 0.0738 1.0000 Uani . . . . . . .
C98 C 0.1672(6) 0.3378(4) -0.1603(4) 0.0595 1.0000 Uani . . . . . . .
C99 C 0.4476(8) 0.3949(4) 0.3400(4) 0.0748 1.0000 Uani . . . . . . .
C100 C 0.4756(7) 0.0918(4) 0.4418(4) 0.0689 1.0000 Uani . . . . . . .
C101 C 0.8027(8) 0.0948(4) 0.5266(5) 0.0771 1.0000 Uani . . . . . . .
C102 C 0.4886(7) 0.0580(4) 0.3795(4) 0.0705 1.0000 Uani . . . . . . .
C103 C 1.0145(6) 0.2105(5) -0.2597(4) 0.0833 1.0000 Uani . . . . . . .
C104 C 0.9197(11) 0.0187(5) 0.2725(5) 0.0973 1.0000 Uani . . . . . . .
C105 C 0.8394(10) 0.0416(5) 0.5839(6) 0.1023 1.0000 Uani . . . . . . .
C106 C 0.3472(13) 0.4364(5) 0.3047(6) 0.1138 1.0000 Uani . . . . . . .
H321 H 0.8718 0.2822 -0.0527 0.0450 1.0000 Uiso R . . . . . .
H322 H 0.8689 0.2007 -0.0320 0.0443 1.0000 Uiso R . . . . . .
H341 H 0.7418 0.3046 0.0500 0.0441 1.0000 Uiso R . . . . . .
H342 H 0.7360 0.2209 0.0745 0.0440 1.0000 Uiso R . . . . . .
H361 H 0.3029 0.3762 0.0627 0.0433 1.0000 Uiso R . . . . . .
H431 H 0.1936 0.2757 0.1136 0.0431 1.0000 Uiso R . . . . . .
H461 H 0.8181 0.0188 -0.1599 0.0481 1.0000 Uiso R . . . . . .
H502 H 1.0550 0.2458 0.0025 0.0720 1.0000 Uiso R . . . . . .
H501 H 0.9799 0.3022 0.0474 0.0717 1.0000 Uiso R . . . . . .
H503 H 0.9695 0.2210 0.0712 0.0721 1.0000 Uiso R . . . . . .
H511 H 0.3714 0.0741 -0.2699 0.0629 1.0000 Uiso R . . . . . .
H521 H 0.9043 0.0185 -0.0526 0.0472 1.0000 Uiso R . . . . . .
H532 H 0.3726 0.0693 -0.1102 0.0437 1.0000 Uiso R . . . . . .
H531 H 0.3436 0.0802 -0.0280 0.0427 1.0000 Uiso R . . . . . .
H551 H 0.8995 0.4282 -0.1754 0.0613 1.0000 Uiso R . . . . . .
H621 H 0.2684 0.1688 -0.3229 0.0642 1.0000 Uiso R . . . . . .
H642 H 0.2868 0.1803 -0.1375 0.0463 1.0000 Uiso R . . . . . .
H641 H 0.2595 0.1947 -0.0569 0.0460 1.0000 Uiso R . . . . . .
H671 H 0.3367 0.2842 -0.3178 0.0621 1.0000 Uiso R . . . . . .
H691 H 1.1916 0.1516 0.4290 0.0621 1.0000 Uiso R . . . . . .
H701 H 0.7835 0.2508 -0.2916 0.0628 1.0000 Uiso R . . . . . .
H702 H 0.7832 0.1657 -0.2789 0.0631 1.0000 Uiso R . . . . . .
H711 H 1.1560 0.1822 0.3143 0.0596 1.0000 Uiso R . . . . . .
H723 H 0.0726 0.1604 -0.0965 0.0751 1.0000 Uiso R . . . . . .
H721 H 0.1378 0.0918 -0.1258 0.0750 1.0000 Uiso R . . . . . .
H722 H 0.1151 0.0990 -0.0432 0.0753 1.0000 Uiso R . . . . . .
H741 H 0.5605 0.3530 0.1722 0.0614 1.0000 Uiso R . . . . . .
H781 H 0.9331 0.1567 0.2200 0.0683 1.0000 Uiso R . . . . . .
H782 H 0.7912 0.1303 0.2174 0.0685 1.0000 Uiso R . . . . . .
H791 H 0.7207 0.4345 0.1419 0.0595 1.0000 Uiso R . . . . . .
H801 H 0.7951 0.3896 -0.2677 0.0631 1.0000 Uiso R . . . . . .
H811 H 0.1591 0.4136 -0.0896 0.0649 1.0000 Uiso R . . . . . .
H812 H 0.2207 0.3416 -0.0621 0.0647 1.0000 Uiso R . . . . . .
H831 H 0.7448 0.4633 0.3923 0.0670 1.0000 Uiso R . . . . . .
H832 H 0.7879 0.4610 0.3104 0.0668 1.0000 Uiso R . . . . . .
H851 H 0.9552 0.4359 0.4157 0.0595 1.0000 Uiso R . . . . . .
H852 H 0.9943 0.4292 0.3342 0.0599 1.0000 Uiso R . . . . . .
H861 H 0.9255 0.1002 0.3362 0.0769 1.0000 Uiso R . . . . . .
H862 H 0.7876 0.0727 0.3328 0.0771 1.0000 Uiso R . . . . . .
H881 H 0.3514 0.4308 -0.1738 0.0627 1.0000 Uiso R . . . . . .
H882 H 0.3671 0.4439 -0.0946 0.0632 1.0000 Uiso R . . . . . .
H901 H 0.4032 0.3495 0.5327 0.0802 1.0000 Uiso R . . . . . .
H921 H 0.5204 0.0714 0.2745 0.0732 1.0000 Uiso R . . . . . .
H931 H 0.8247 0.1830 0.5833 0.0712 1.0000 Uiso R . . . . . .
H932 H 0.6802 0.1578 0.5873 0.0711 1.0000 Uiso R . . . . . .
H941 H 0.3515 0.3152 0.3990 0.0781 1.0000 Uiso R . . . . . .
H942 H 0.3762 0.3007 0.3155 0.0782 1.0000 Uiso R . . . . . .
H951 H 0.5237 0.4521 0.5452 0.0749 1.0000 Uiso R . . . . . .
H961 H 0.8885 0.2606 -0.1886 0.0691 1.0000 Uiso R . . . . . .
H962 H 0.8890 0.1747 -0.1751 0.0691 1.0000 Uiso R . . . . . .
H971 H 0.7873 0.5808 0.3384 0.1110 1.0000 Uiso R . . . . . .
H973 H 0.8792 0.5640 0.3959 0.1108 1.0000 Uiso R . . . . . .
H972 H 0.9279 0.5590 0.3147 0.1109 1.0000 Uiso R . . . . . .
H982 H 0.0798 0.3240 -0.1470 0.0881 1.0000 Uiso R . . . . . .
H981 H 0.1734 0.3689 -0.2034 0.0881 1.0000 Uiso R . . . . . .
H983 H 0.2178 0.2952 -0.1697 0.0883 1.0000 Uiso R . . . . . .
H992 H 0.4628 0.4158 0.3846 0.0872 1.0000 Uiso R . . . . . .
H991 H 0.5268 0.3974 0.3084 0.0872 1.0000 Uiso R . . . . . .
H1001 H 0.4574 0.0654 0.4862 0.0820 1.0000 Uiso R . . . . . .
H1011 H 0.8766 0.1034 0.4909 0.0931 1.0000 Uiso R . . . . . .
H1012 H 0.7346 0.0745 0.5036 0.0930 1.0000 Uiso R . . . . . .
H1021 H 0.4815 0.0070 0.3812 0.0834 1.0000 Uiso R . . . . . .
H1032 H 1.0845 0.2129 -0.2328 0.1260 1.0000 Uiso R . . . . . .
H1031 H 1.0190 0.2511 -0.2946 0.1261 1.0000 Uiso R . . . . . .
H1033 H 1.0166 0.1674 -0.2834 0.1259 1.0000 Uiso R . . . . . .
H1043 H 0.9070 -0.0220 0.3070 0.1432 1.0000 Uiso R . . . . . .
H1041 H 1.0100 0.0251 0.2592 0.1431 1.0000 Uiso R . . . . . .
H1042 H 0.8788 0.0106 0.2307 0.1431 1.0000 Uiso R . . . . . .
H1051 H 0.8682 -0.0017 0.5638 0.1480 1.0000 Uiso R . . . . . .
H1053 H 0.9053 0.0613 0.6085 0.1480 1.0000 Uiso R . . . . . .
H1052 H 0.7661 0.0312 0.6183 0.1481 1.0000 Uiso R . . . . . .
H1062 H 0.3564 0.4872 0.3063 0.1709 1.0000 Uiso R . . . . . .
H1061 H 0.2632 0.4232 0.3279 0.1711 1.0000 Uiso R . . . . . .
H1063 H 0.3511 0.4257 0.2559 0.1709 1.0000 Uiso R . . . . . .

loop_
_atom_site_aniso_label
_atom_site_aniso_U_11
_atom_site_aniso_U_22
_atom_site_aniso_U_33
_atom_site_aniso_U_23
_atom_site_aniso_U_13
_atom_site_aniso_U_12
S1 0.0296(5) 0.0358(5) 0.0380(6) -0.0032(4) -0.0030(4) 0.0032(4)
S2 0.0357(6) 0.0330(5) 0.0458(6) -0.0067(4) -0.0034(5) -0.0003(4)
S3 0.0408(7) 0.0707(9) 0.0368(6) -0.0079(6) 0.0005(5) 0.0038(6)
S4 0.0448(7) 0.0551(7) 0.0444(7) -0.0197(5) -0.0079(5) 0.0045(5)
S5 0.0442(7) 0.0718(9) 0.0366(6) -0.0147(6) -0.0097(5) 0.0014(6)
S6 0.0498(8) 0.0787(10) 0.0406(7) -0.0151(6) -0.0115(6) -0.0106(7)
S7 0.0662(9) 0.0678(9) 0.0416(7) 0.0055(6) -0.0135(6) -0.0042(7)
S8 0.0461(8) 0.1201(15) 0.0465(8) -0.0147(8) 0.0021(6) -0.0170(9)
O9 0.0157(13) 0.0388(15) 0.0323(15) -0.0082(12) 0.0010(11) 0.0015(11)
O10 0.0374(18) 0.054(2) 0.0353(17) -0.0120(14) -0.0059(14) 0.0049(15)
O11 0.0351(17) 0.0400(17) 0.052(2) -0.0026(14) -0.0115(15) 0.0029(14)
O12 0.0396(19) 0.062(2) 0.0357(18) -0.0078(15) -0.0111(14) -0.0035(16)
O13 0.0208(14) 0.0368(15) 0.0421(17) -0.0074(12) -0.0055(12) 0.0034(11)
O14 0.043(2) 0.066(2) 0.0362(18) -0.0090(16) -0.0082(15) 0.0040(17)
O15 0.044(2) 0.0426(18) 0.049(2) -0.0050(15) -0.0110(16) 0.0052(15)
O16 0.042(2) 0.073(3) 0.041(2) -0.0176(18) -0.0026(15) -0.0007(18)
O17 0.040(2) 0.083(3) 0.042(2) -0.0186(19) -0.0047(16) -0.0034(19)
O18 0.0325(18) 0.063(2) 0.072(3) -0.010(2) -0.0179(18) 0.0018(16)
N19 0.0246(18) 0.046(2) 0.046(2) -0.0061(17) 0.0027(16) -0.0034(16)
N20 0.0256(18) 0.0356(19) 0.060(3) -0.0067(17) -0.0135(18) 0.0070(15)
O21 0.050(2) 0.075(3) 0.052(2) 0.019(2) -0.0178(18) -0.016(2)
C22 0.030(2) 0.032(2) 0.049(3) 0.0008(18) -0.0053(19) -0.0004(17)
C23 0.029(2) 0.036(2) 0.045(3) -0.0051(18) -0.0092(19) 0.0032(17)
N24 0.034(2) 0.045(2) 0.070(3) -0.012(2) -0.005(2) 0.0009(18)
C25 0.0198(19) 0.036(2) 0.043(2) -0.0090(18) -0.0038(17) 0.0021(16)
C26 0.025(2) 0.029(2) 0.046(3) -0.0043(17) -0.0037(17) 0.0039(16)
O27 0.030(2) 0.074(3) 0.121(4) 0.014(3) -0.017(2) -0.0142(19)
C28 0.035(2) 0.042(3) 0.055(3) -0.007(2) -0.005(2) -0.0003(19)
O29 0.045(2) 0.059(2) 0.087(3) -0.026(2) -0.003(2) -0.0026(19)
C30 0.046(3) 0.060(3) 0.028(2) -0.010(2) -0.0015(19) -0.001(2)
C31 0.024(2) 0.035(2) 0.035(2) -0.0075(16) -0.0044(16) 0.0031(16)
C32 0.024(2) 0.042(2) 0.047(3) -0.0115(19) -0.0030(18) -0.0011(17)
O33 0.056(3) 0.079(3) 0.070(3) 0.000(2) 0.009(2) -0.012(2)
C34 0.029(2) 0.045(2) 0.037(2) -0.0093(19) -0.0052(18) 0.0018(18)
C35 0.0219(19) 0.040(2) 0.032(2) -0.0084(16) -0.0030(16) -0.0001(16)
C36 0.026(2) 0.043(2) 0.041(2) -0.0123(19) -0.0043(18) 0.0105(18)
O37 0.062(3) 0.108(4) 0.057(3) -0.018(3) -0.024(2) 0.012(3)
C38 0.043(3) 0.041(2) 0.040(3) 0.0041(19) -0.006(2) 0.003(2)
C39 0.037(2) 0.066(3) 0.027(2) -0.006(2) -0.0084(18) 0.001(2)
O40 0.077(3) 0.074(3) 0.073(3) -0.028(2) -0.007(3) -0.004(3)
C41 0.0220(19) 0.044(2) 0.031(2) -0.0032(17) 0.0020(16) -0.0064(17)
N42 0.080(4) 0.063(3) 0.047(3) -0.012(2) 0.002(3) 0.010(3)
C43 0.023(2) 0.044(2) 0.042(2) -0.0061(19) -0.0022(17) 0.0014(17)
C44 0.027(2) 0.036(2) 0.046(3) -0.0110(18) -0.0011(18) 0.0013(17)
C45 0.038(3) 0.058(3) 0.040(3) -0.012(2) -0.008(2) 0.002(2)
C46 0.026(2) 0.049(3) 0.047(3) -0.015(2) 0.0015(19) 0.0093(19)
C47 0.0183(18) 0.039(2) 0.031(2) -0.0094(16) -0.0028(15) 0.0031(15)
O48 0.069(3) 0.091(4) 0.085(4) 0.019(3) -0.023(3) 0.007(3)
O49 0.037(2) 0.075(3) 0.111(4) -0.026(3) -0.023(2) 0.011(2)
C50 0.023(2) 0.063(3) 0.059(3) -0.014(3) -0.005(2) 0.000(2)
C51 0.039(3) 0.077(4) 0.044(3) -0.016(3) -0.004(2) -0.003(3)
C52 0.028(2) 0.038(2) 0.054(3) -0.009(2) -0.003(2) 0.0016(17)
C53 0.024(2) 0.040(2) 0.044(3) -0.0050(18) -0.0047(17) -0.0031(17)
N54 0.056(3) 0.061(3) 0.063(3) -0.010(2) -0.008(2) 0.004(2)
C55 0.042(3) 0.047(3) 0.062(3) -0.003(2) 0.005(2) -0.010(2)
C56 0.031(2) 0.052(3) 0.044(3) -0.007(2) -0.012(2) 0.002(2)
C57 0.039(3) 0.068(4) 0.048(3) -0.016(3) -0.009(2) -0.006(2)
C58 0.053(3) 0.052(3) 0.026(2) -0.0073(19) -0.002(2) 0.008(2)
C59 0.045(3) 0.082(4) 0.028(2) -0.009(2) -0.008(2) -0.006(3)
C60 0.044(3) 0.046(3) 0.048(3) 0.001(2) -0.004(2) -0.002(2)
C61 0.035(2) 0.066(3) 0.036(2) -0.015(2) -0.0044(19) 0.002(2)
C62 0.035(3) 0.086(4) 0.045(3) -0.010(3) -0.011(2) -0.001(3)
N63 0.039(3) 0.085(4) 0.058(3) 0.001(3) -0.014(2) 0.004(2)
C64 0.027(2) 0.045(2) 0.045(3) -0.006(2) -0.0089(18) 0.0041(18)
O65 0.131(5) 0.073(3) 0.063(3) -0.010(3) -0.003(3) 0.022(3)
C66 0.041(3) 0.065(3) 0.036(3) -0.005(2) -0.006(2) 0.005(2)
C67 0.036(3) 0.083(4) 0.040(3) -0.006(3) -0.011(2) 0.010(3)
O68 0.074(3) 0.050(3) 0.132(5) -0.007(3) -0.009(3) -0.008(2)
C69 0.043(3) 0.057(3) 0.058(3) -0.006(3) -0.015(2) 0.004(2)
C70 0.038(3) 0.075(4) 0.047(3) -0.007(3) -0.011(2) -0.006(3)
C71 0.036(3) 0.058(3) 0.058(3) -0.016(3) -0.007(2) 0.010(2)
C72 0.030(2) 0.061(3) 0.062(3) -0.011(3) -0.013(2) 0.005(2)
C73 0.048(3) 0.074(4) 0.027(2) -0.006(2) -0.010(2) 0.006(3)
C74 0.043(3) 0.073(4) 0.043(3) -0.018(3) -0.008(2) 0.005(3)
C75 0.035(3) 0.063(3) 0.040(3) -0.003(2) -0.014(2) -0.001(2)
C76 0.058(3) 0.071(4) 0.036(3) -0.010(2) -0.008(2) 0.007(3)
C77 0.044(3) 0.063(3) 0.034(2) -0.011(2) -0.008(2) 0.003(2)
C78 0.064(4) 0.061(3) 0.048(3) -0.014(3) -0.012(3) 0.008(3)
C79 0.060(3) 0.049(3) 0.043(3) -0.014(2) -0.013(2) 0.013(2)
C80 0.053(3) 0.058(3) 0.047(3) 0.000(2) 0.003(2) -0.002(3)
C81 0.039(3) 0.070(4) 0.056(3) -0.009(3) -0.008(2) 0.011(3)
C82 0.040(3) 0.096(5) 0.039(3) -0.015(3) -0.005(2) 0.006(3)
C83 0.066(4) 0.055(3) 0.047(3) -0.008(2) -0.007(3) 0.015(3)
C84 0.053(3) 0.057(3) 0.040(3) -0.010(2) -0.002(2) 0.004(3)
C85 0.050(3) 0.050(3) 0.049(3) -0.007(2) -0.005(2) 0.003(2)
C86 0.058(4) 0.080(4) 0.058(4) -0.004(3) -0.019(3) 0.006(3)
C87 0.033(3) 0.100(5) 0.049(3) 0.002(3) -0.008(2) -0.004(3)
C88 0.035(3) 0.051(3) 0.076(4) -0.007(3) -0.017(3) 0.008(2)
C89 0.044(3) 0.059(3) 0.046(3) -0.001(2) -0.015(2) 0.000(2)
C90 0.047(3) 0.113(6) 0.041(3) -0.014(3) -0.012(2) 0.010(4)
C91 0.033(3) 0.061(3) 0.054(3) -0.015(2) -0.007(2) -0.007(2)
C92 0.048(3) 0.059(3) 0.079(4) -0.018(3) -0.016(3) -0.005(3)
C93 0.061(4) 0.075(4) 0.044(3) -0.001(3) -0.010(3) -0.011(3)
C94 0.062(4) 0.081(5) 0.055(4) -0.013(3) -0.010(3) 0.001(3)
C95 0.069(4) 0.092(5) 0.033(3) -0.015(3) -0.008(3) 0.034(4)
C96 0.028(3) 0.094(5) 0.055(3) -0.017(3) -0.010(2) 0.001(3)
C97 0.090(6) 0.057(4) 0.075(5) -0.004(3) -0.013(4) 0.005(4)
C98 0.047(3) 0.067(4) 0.066(4) -0.008(3) -0.013(3) 0.002(3)
C99 0.089(5) 0.071(4) 0.063(4) -0.021(3) 0.007(4) 0.013(4)
C100 0.064(4) 0.079(5) 0.066(4) 0.001(3) -0.018(3) -0.010(3)
C101 0.075(5) 0.078(5) 0.082(5) -0.017(4) -0.021(4) -0.002(4)
C102 0.064(4) 0.068(4) 0.080(5) -0.004(4) -0.014(4) -0.010(3)
C103 0.037(3) 0.135(8) 0.080(5) -0.022(5) -0.003(3) -0.003(4)
C104 0.132(9) 0.080(5) 0.088(6) -0.015(4) -0.043(6) 0.034(6)
C105 0.089(6) 0.081(6) 0.137(9) 0.012(6) -0.022(6) -0.002(5)
C106 0.164(11) 0.082(6) 0.096(7) -0.018(5) -0.017(7) 0.041(7)

loop_
_atom_type_symbol
_atom_type_scat_dispersion_real
_atom_type_scat_dispersion_imag
_atom_type_scat_Cromer_Mann_a1
_atom_type_scat_Cromer_Mann_b1
_atom_type_scat_Cromer_Mann_a2
_atom_type_scat_Cromer_Mann_b2
_atom_type_scat_Cromer_Mann_a3
_atom_type_scat_Cromer_Mann_b3
_atom_type_scat_Cromer_Mann_a4
_atom_type_scat_Cromer_Mann_b4
_atom_type_scat_Cromer_Mann_c
_atom_type_scat_source
C 0.0181 0.0091 2.3100 20.8439 1.0200 10.2075 1.5886 0.5687 0.8650 51.6512 0.2156 'International Tables Vol C 4.2.6.8 and 6.1.1.4'
H 0.0000 0.0000 0.4930 10.5109 0.3229 26.1257 0.1402 3.1424 0.0408 57.7998 0.0030 'International Tables Vol C 4.2.6.8 and 6.1.1.4'
N 0.0311 0.0180 12.2126 0.0057 3.1322 9.8933 2.0125 28.9975 1.1663 0.5826 -11.5290 'International Tables Vol C 4.2.6.8 and 6.1.1.4'
O 0.0492 0.0322 3.0485 13.2771 2.2868 5.7011 1.5463 0.3239 0.8670 32.9089 0.2508 'International Tables Vol C 4.2.6.8 and 6.1.1.4'
S 0.3331 0.5567 6.9053 1.4679 5.2034 22.2151 1.4379 0.2536 1.5863 56.1720 0.8669 'International Tables Vol C 4.2.6.8 and 6.1.1.4'

loop_
_geom_angle_atom_site_label_1
_geom_angle_site_symmetry_1
_geom_angle_atom_site_label_2
_geom_angle_site_symmetry_2
_geom_angle_atom_site_label_3
_geom_angle_site_symmetry_3
_geom_angle
_geom_angle_publ_flag
C26 . S1 . C35 . 107.8(2) yes
C22 . S2 . C31 . 106.2(2) yes
C45 . S3 . C58 . 108.0(2) yes
C44 . S4 . C61 . 108.9(2) yes
C73 . S5 . C75 . 105.8(2) yes
C57 . S6 . C77 . 108.4(3) yes
C60 . S7 . C66 . 108.2(3) yes
C82 . S8 . C87 . 108.0(3) yes
C34 . O9 . C47 . 114.2(3) yes
C56 . O10 . C85 . 115.8(4) yes
C38 . O11 . C88 . 114.0(4) yes
C39 . O12 . C70 . 113.0(4) yes
C25 . O13 . C53 . 117.1(3) yes
C30 . O14 . C78 . 115.7(4) yes
C59 . O16 . C93 . 116.3(4) yes
C91 . O17 . C94 . 115.9(5) yes
O21 . N19 . O27 . 123.2(5) yes
O21 . N19 . C41 . 119.1(4) yes
O27 . N19 . C41 . 117.7(4) yes
O15 . N20 . O18 . 122.6(4) yes
O15 . N20 . C23 . 118.8(4) yes
O18 . N20 . C23 . 118.6(5) yes
S2 . C22 . C28 . 121.7(4) yes
S2 . C22 . C38 . 122.1(4) yes
C28 . C22 . C38 . 116.2(5) yes
N20 . C23 . C26 . 120.5(4) yes
N20 . C23 . C52 . 115.8(4) yes
C26 . C23 . C52 . 123.7(5) yes
C28 . N24 . O29 . 119.2(4) yes
C28 . N24 . O49 . 117.0(5) yes
O29 . N24 . O49 . 123.7(5) yes
O13 . C25 . C26 . 119.2(4) yes
O13 . C25 . C44 . 120.3(4) yes
C26 . C25 . C44 . 120.5(4) yes
S1 . C26 . C25 . 122.4(3) yes
S1 . C26 . C23 . 120.3(4) yes
C25 . C26 . C23 . 116.7(4) yes
N24 . C28 . C22 . 118.1(5) yes
N24 . C28 . C55 . 118.3(5) yes
C22 . C28 . C55 . 123.7(5) yes
O14 . C30 . C58 . 120.0(5) yes
O14 . C30 . C77 . 121.0(5) yes
C58 . C30 . C77 . 119.0(5) yes
S2 . C31 . C36 . 114.8(3) yes
S2 . C31 . C47 . 123.8(3) yes
C36 . C31 . C47 . 120.2(4) yes
C34 . C32 . C50 . 109.7(4) yes
C34 . C32 . H321 . 109.7 no
C50 . C32 . H321 . 110.3 no
C34 . C32 . H322 . 110.4 no
C50 . C32 . H322 . 110.1 no
H321 . C32 . H322 . 106.7 no
C32 . C34 . O9 . 107.7(4) yes
C32 . C34 . H341 . 107.6 no
O9 . C34 . H341 . 109.6 no
C32 . C34 . H342 . 110.0 no
O9 . C34 . H342 . 111.7 no
H341 . C34 . H342 . 110.1 no
S1 . C35 . C41 . 118.3(3) yes
S1 . C35 . C47 . 124.4(3) yes
C41 . C35 . C47 . 116.7(4) yes
C31 . C36 . C43 . 120.0(4) yes
C31 . C36 . H361 . 119.8 no
C43 . C36 . H361 . 120.2 no
C22 . C38 . O11 . 120.9(5) yes
C22 . C38 . C60 . 120.6(5) yes
O11 . C38 . C60 . 118.5(5) yes
O12 . C39 . C61 . 119.8(5) yes
O12 . C39 . C66 . 121.2(5) yes
C61 . C39 . C66 . 118.9(5) yes
N19 . C41 . C35 . 120.7(4) yes
N19 . C41 . C43 . 116.5(4) yes
C35 . C41 . C43 . 122.6(4) yes
O40 . N42 . O65 . 124.4(7) yes
O40 . N42 . C76 . 117.4(5) yes
O65 . N42 . C76 . 118.1(6) yes
C36 . C43 . C41 . 119.5(4) yes
C36 . C43 . H431 . 120.6 no
C41 . C43 . H431 . 119.9 no
S4 . C44 . C25 . 125.8(3) yes
S4 . C44 . C46 . 114.1(4) yes
C25 . C44 . C46 . 119.4(4) yes
S3 . C45 . C56 . 122.8(4) yes
S3 . C45 . C71 . 115.4(4) yes
C56 . C45 . C71 . 121.0(5) yes
C44 . C46 . C52 . 120.9(4) yes
C44 . C46 . H461 . 119.4 no
C52 . C46 . H461 . 119.7 no
C35 . C47 . C31 . 120.9(4) yes
C35 . C47 . O9 . 118.2(4) yes
C31 . C47 . O9 . 121.0(4) yes
C32 . C50 . H502 . 109.9 no
C32 . C50 . H501 . 111.7 no
H502 . C50 . H501 . 108.6 no
C32 . C50 . H503 . 110.3 no
H502 . C50 . H503 . 107.7 no
H501 . C50 . H503 . 108.6 no
C61 . C51 . C62 . 119.2(6) yes
C61 . C51 . H511 . 121.8 no
C62 . C51 . H511 . 119.0 no
C23 . C52 . C46 . 118.5(4) yes
C23 . C52 . H521 . 120.4 no
C46 . C52 . H521 . 121.1 no
O13 . C53 . C64 . 107.2(4) yes
O13 . C53 . H532 . 108.1 no
C64 . C53 . H532 . 110.1 no
O13 . C53 . H531 . 111.6 no
C64 . C53 . H531 . 111.0 no
H532 . C53 . H531 . 108.9 no
O33 . N54 . O68 . 122.9(6) yes
O33 . N54 . C84 . 119.2(5) yes
O68 . N54 . C84 . 117.9(6) yes
C28 . C55 . C80 . 119.1(5) yes
C28 . C55 . H551 . 120.0 no
C80 . C55 . H551 . 120.9 no
C45 . C56 . O10 . 120.8(5) yes
C45 . C56 . C75 . 119.1(5) yes
O10 . C56 . C75 . 120.1(5) yes
S6 . C57 . C91 . 123.3(5) yes
S6 . C57 . C92 . 117.6(5) yes
C91 . C57 . C92 . 118.7(6) yes
S3 . C58 . C30 . 122.5(4) yes
S3 . C58 . C84 . 119.1(5) yes
C30 . C58 . C84 . 118.3(5) yes
O16 . C59 . C73 . 120.9(5) yes
O16 . C59 . C82 . 117.9(6) yes
C73 . C59 . C82 . 121.2(6) yes
S7 . C60 . C38 . 121.8(4) yes
S7 . C60 . C80 . 117.4(4) yes
C38 . C60 . C80 . 120.1(5) yes
S4 . C61 . C51 . 114.8(5) yes
S4 . C61 . C39 . 123.5(4) yes
C51 . C61 . C39 . 121.1(5) yes
C51 . C62 . C67 . 120.4(5) yes
C51 . C62 . H621 . 119.8 no
C67 . C62 . H621 . 119.8 no
O37 . N63 . O48 . 123.8(6) yes
O37 . N63 . C89 . 118.3(6) yes
O48 . N63 . C89 . 117.8(6) yes
C53 . C64 . C72 . 112.2(4) yes
C53 . C64 . H642 . 108.4 no
C72 . C64 . H642 . 108.5 no
C53 . C64 . H641 . 109.4 no
C72 . C64 . H641 . 109.5 no
H642 . C64 . H641 . 108.7 no
S7 . C66 . C39 . 124.1(4) yes
S7 . C66 . C67 . 116.1(4) yes
C39 . C66 . C67 . 119.2(6) yes
C66 . C67 . C62 . 121.2(5) yes
C66 . C67 . H671 . 119.2 no
C62 . C67 . H671 . 119.6 no
C71 . C69 . C89 . 118.1(5) yes
C71 . C69 . H691 . 120.7 no
C89 . C69 . H691 . 121.2 no
O12 . C70 . C96 . 107.2(5) yes
O12 . C70 . H701 . 110.4 no
C96 . C70 . H701 . 110.1 no
O12 . C70 . H702 . 112.0 no
C96 . C70 . H702 . 109.3 no
H701 . C70 . H702 . 107.9 no
C45 . C71 . C69 . 120.8(5) yes
C45 . C71 . H711 . 121.6 no
C69 . C71 . H711 . 117.6 no
C64 . C72 . H723 . 110.1 no
C64 . C72 . H721 . 109.3 no
H723 . C72 . H721 . 109.2 no
C64 . C72 . H722 . 108.5 no
H723 . C72 . H722 . 109.8 no
H721 . C72 . H722 . 109.9 no
S5 . C73 . C59 . 121.9(5) yes
S5 . C73 . C76 . 121.1(5) yes
C59 . C73 . C76 . 116.4(5) yes
C77 . C74 . C79 . 121.1(5) yes
C77 . C74 . H741 . 119.8 no
C79 . C74 . H741 . 119.0 no
S5 . C75 . C56 . 122.3(4) yes
S5 . C75 . C89 . 120.0(4) yes
C56 . C75 . C89 . 117.3(5) yes
N42 . C76 . C73 . 120.1(6) yes
N42 . C76 . C95 . 116.1(6) yes
C73 . C76 . C95 . 123.7(6) yes
S6 . C77 . C30 . 123.5(5) yes
S6 . C77 . C74 . 115.2(4) yes
C30 . C77 . C74 . 120.7(6) yes
O14 . C78 . C86 . 107.5(5) yes
O14 . C78 . H781 . 109.4 no
C86 . C78 . H781 . 111.2 no
O14 . C78 . H782 . 110.8 no
C86 . C78 . H782 . 110.3 no
H781 . C78 . H782 . 107.7 no
C74 . C79 . C84 . 118.9(6) yes
C74 . C79 . H791 . 121.3 no
C84 . C79 . H791 . 119.8 no
C60 . C80 . C55 . 120.3(6) yes
C60 . C80 . H801 . 119.4 no
C55 . C80 . H801 . 120.3 no
C88 . C81 . C98 . 112.2(5) yes
C88 . C81 . H811 . 107.7 no
C98 . C81 . H811 . 109.6 no
C88 . C81 . H812 . 109.0 no
C98 . C81 . H812 . 108.7 no
H811 . C81 . H812 . 109.6 no
S8 . C82 . C59 . 123.1(5) yes
S8 . C82 . C90 . 117.5(5) yes
C59 . C82 . C90 . 119.0(7) yes
C85 . C83 . C97 . 111.2(6) yes
C85 . C83 . H831 . 110.1 no
C97 . C83 . H831 . 110.2 no
C85 . C83 . H832 . 109.5 no
C97 . C83 . H832 . 108.3 no
H831 . C83 . H832 . 107.5 no
N54 . C84 . C58 . 120.3(5) yes
N54 . C84 . C79 . 117.8(5) yes
C58 . C84 . C79 . 121.9(6) yes
C83 . C85 . O10 . 107.4(5) yes
C83 . C85 . H851 . 109.6 no
O10 . C85 . H851 . 110.6 no
C83 . C85 . H852 . 111.1 no
O10 . C85 . H852 . 109.7 no
H851 . C85 . H852 . 108.4 no
C78 . C86 . C104 . 112.5(6) yes
C78 . C86 . H861 . 108.1 no
C104 . C86 . H861 . 109.1 no
C78 . C86 . H862 . 110.6 no
C104 . C86 . H862 . 108.9 no
H861 . C86 . H862 . 107.4 no
S8 . C87 . C91 . 122.1(6) yes
S8 . C87 . C100 . 115.9(5) yes
C91 . C87 . C100 . 121.5(7) yes
C81 . C88 . O11 . 107.9(5) yes
C81 . C88 . H881 . 109.9 no
O11 . C88 . H881 . 108.3 no
C81 . C88 . H882 . 110.9 no
O11 . C88 . H882 . 112.0 no
H881 . C88 . H882 . 107.9 no
N63 . C89 . C75 . 120.6(5) yes
N63 . C89 . C69 . 115.7(5) yes
C75 . C89 . C69 . 123.5(5) yes
C82 . C90 . C95 . 121.5(6) yes
C82 . C90 . H901 . 119.1 no
C95 . C90 . H901 . 119.4 no
C57 . C91 . C87 . 118.7(6) yes
C57 . C91 . O17 . 119.1(5) yes
C87 . C91 . O17 . 122.2(6) yes
C57 . C92 . C102 . 121.5(7) yes
C57 . C92 . H921 . 118.7 no
C102 . C92 . H921 . 119.7 no
O16 . C93 . C101 . 108.1(5) yes
O16 . C93 . H931 . 110.3 no
C101 . C93 . H931 . 110.0 no
O16 . C93 . H932 . 109.3 no
C101 . C93 . H932 . 109.9 no
H931 . C93 . H932 . 109.2 no
O17 . C94 . C99 . 110.0(6) yes
O17 . C94 . H941 . 108.7 no
C99 . C94 . H941 . 107.7 no
O17 . C94 . H942 . 111.4 no
C99 . C94 . H942 . 109.8 no
H941 . C94 . H942 . 109.2 no
C90 . C95 . C76 . 118.0(6) yes
C90 . C95 . H951 . 122.4 no
C76 . C95 . H951 . 119.6 no
C70 . C96 . C103 . 110.2(5) yes
C70 . C96 . H961 . 109.1 no
C103 . C96 . H961 . 109.2 no
C70 . C96 . H962 . 110.5 no
C103 . C96 . H962 . 108.4 no
H961 . C96 . H962 . 109.4 no
C83 . C97 . H971 . 110.4 no
C83 . C97 . H973 . 110.1 no
H971 . C97 . H973 . 109.3 no
C83 . C97 . H972 . 109.5 no
H971 . C97 . H972 . 108.9 no
H973 . C97 . H972 . 108.6 no
C81 . C98 . H982 . 110.4 no
C81 . C98 . H981 . 109.5 no
H982 . C98 . H981 . 109.4 no
C81 . C98 . H983 . 110.1 no
H982 . C98 . H983 . 109.0 no
H981 . C98 . H983 . 108.4 no
C94 . C99 . C106 . 112.6(8) yes
C94 . C99 . H992 . 109.0 no
C106 . C99 . H992 . 110.5 no
C94 . C99 . H991 . 107.8 no
C106 . C99 . H991 . 108.9 no
H992 . C99 . H991 . 107.8 no
C87 . C100 . C102 . 118.8(7) yes
C87 . C100 . H1001 . 120.4 no
C102 . C100 . H1001 . 120.8 no
C93 . C101 . C105 . 111.7(7) yes
C93 . C101 . H1011 . 109.2 no
C105 . C101 . H1011 . 108.6 no
C93 . C101 . H1012 . 109.9 no
C105 . C101 . H1012 . 108.9 no
H1011 . C101 . H1012 . 108.5 no
C100 . C102 . C92 . 120.8(7) yes
C100 . C102 . H1021 . 119.4 no
C92 . C102 . H1021 . 119.8 no
C96 . C103 . H1032 . 110.1 no
C96 . C103 . H1031 . 108.5 no
H1032 . C103 . H1031 . 108.3 no
C96 . C103 . H1033 . 109.4 no
H1032 . C103 . H1033 . 110.9 no
H1031 . C103 . H1033 . 109.5 no
C86 . C104 . H1043 . 110.0 no
C86 . C104 . H1041 . 108.6 no
H1043 . C104 . H1041 . 108.6 no
C86 . C104 . H1042 . 109.8 no
H1043 . C104 . H1042 . 110.2 no
H1041 . C104 . H1042 . 109.6 no
C101 . C105 . H1051 . 110.1 no
C101 . C105 . H1053 . 110.3 no
H1051 . C105 . H1053 . 110.3 no
C101 . C105 . H1052 . 109.3 no
H1051 . C105 . H1052 . 108.7 no
H1053 . C105 . H1052 . 108.1 no
C99 . C106 . H1062 . 112.5 no
C99 . C106 . H1061 . 110.2 no
H1062 . C106 . H1061 . 108.0 no
C99 . C106 . H1063 . 109.8 no
H1062 . C106 . H1063 . 108.3 no
H1061 . C106 . H1063 . 107.9 no

loop_
_geom_bond_atom_site_label_1
_geom_bond_site_symmetry_1
_geom_bond_atom_site_label_2
_geom_bond_site_symmetry_2
_geom_bond_distance
_geom_bond_publ_flag
S1 . C26 . 1.766(5) yes
S1 . C35 . 1.763(4) yes
S2 . C22 . 1.763(5) yes
S2 . C31 . 1.760(5) yes
S3 . C45 . 1.768(5) yes
S3 . C58 . 1.775(6) yes
S4 . C44 . 1.767(5) yes
S4 . C61 . 1.759(6) yes
S5 . C73 . 1.775(6) yes
S5 . C75 . 1.782(6) yes
S6 . C57 . 1.764(6) yes
S6 . C77 . 1.774(6) yes
S7 . C60 . 1.775(6) yes
S7 . C66 . 1.766(6) yes
S8 . C82 . 1.771(8) yes
S8 . C87 . 1.774(7) yes
O9 . C34 . 1.454(5) yes
O9 . C47 . 1.368(5) yes
O10 . C56 . 1.360(6) yes
O10 . C85 . 1.455(7) yes
O11 . C38 . 1.344(6) yes
O11 . C88 . 1.468(6) yes
O12 . C39 . 1.369(6) yes
O12 . C70 . 1.422(7) yes
O13 . C25 . 1.361(5) yes
O13 . C53 . 1.437(5) yes
O14 . C30 . 1.334(7) yes
O14 . C78 . 1.457(7) yes
O15 . N20 . 1.238(6) yes
O16 . C59 . 1.359(8) yes
O16 . C93 . 1.444(8) yes
O17 . C91 . 1.374(7) yes
O17 . C94 . 1.436(8) yes
O18 . N20 . 1.226(6) yes
N19 . O21 . 1.220(6) yes
N19 . O27 . 1.224(6) yes
N19 . C41 . 1.458(6) yes
N20 . C23 . 1.468(6) yes
C22 . C28 . 1.403(7) yes
C22 . C38 . 1.418(7) yes
C23 . C26 . 1.398(6) yes
C23 . C52 . 1.376(7) yes
N24 . C28 . 1.440(7) yes
N24 . O29 . 1.225(6) yes
N24 . O49 . 1.249(6) yes
C25 . C26 . 1.405(7) yes
C25 . C44 . 1.401(6) yes
C28 . C55 . 1.376(8) yes
C30 . C58 . 1.396(8) yes
C30 . C77 . 1.409(8) yes
C31 . C36 . 1.408(6) yes
C31 . C47 . 1.378(6) yes
C32 . C34 . 1.508(6) yes
C32 . C50 . 1.529(7) yes
C32 . H321 . 0.969 no
C32 . H322 . 0.970 no
O33 . N54 . 1.251(7) yes
C34 . H341 . 0.976 no
C34 . H342 . 0.988 no
C35 . C41 . 1.415(6) yes
C35 . C47 . 1.410(6) yes
C36 . C43 . 1.376(7) yes
C36 . H361 . 0.939 no
O37 . N63 . 1.239(8) yes
C38 . C60 . 1.407(8) yes
C39 . C61 . 1.390(8) yes
C39 . C66 . 1.393(8) yes
O40 . N42 . 1.232(8) yes
C41 . C43 . 1.370(7) yes
N42 . O65 . 1.227(8) yes
N42 . C76 . 1.466(9) yes
C43 . H431 . 0.930 no
C44 . C46 . 1.404(6) yes
C45 . C56 . 1.382(7) yes
C45 . C71 . 1.392(8) yes
C46 . C52 . 1.370(7) yes
C46 . H461 . 0.945 no
O48 . N63 . 1.238(8) yes
C50 . H502 . 0.960 no
C50 . H501 . 0.965 no
C50 . H503 . 0.961 no
C51 . C61 . 1.416(8) yes
C51 . C62 . 1.369(9) yes
C51 . H511 . 0.968 no
C52 . H521 . 0.952 no
C53 . C64 . 1.503(6) yes
C53 . H532 . 0.974 no
C53 . H531 . 0.976 no
N54 . O68 . 1.234(7) yes
N54 . C84 . 1.415(8) yes
C55 . C80 . 1.383(9) yes
C55 . H551 . 0.928 no
C56 . C75 . 1.413(7) yes
C57 . C91 . 1.392(8) yes
C57 . C92 . 1.414(9) yes
C58 . C84 . 1.406(8) yes
C59 . C73 . 1.414(9) yes
C59 . C82 . 1.413(8) yes
C60 . C80 . 1.391(8) yes
C62 . C67 . 1.374(9) yes
C62 . H621 . 0.948 no
N63 . C89 . 1.470(7) yes
C64 . C72 . 1.505(7) yes
C64 . H642 . 0.959 no
C64 . H641 . 0.975 no
C66 . C67 . 1.409(8) yes
C67 . H671 . 0.936 no
C69 . C71 . 1.366(8) yes
C69 . C89 . 1.370(9) yes
C69 . H691 . 0.936 no
C70 . C96 . 1.527(7) yes
C70 . H701 . 0.981 no
C70 . H702 . 1.001 no
C71 . H711 . 0.963 no
C72 . H723 . 0.962 no
C72 . H721 . 0.959 no
C72 . H722 . 0.969 no
C73 . C76 . 1.388(9) yes
C74 . C77 . 1.382(9) yes
C74 . C79 . 1.358(9) yes
C74 . H741 . 0.943 no
C75 . C89 . 1.397(8) yes
C76 . C95 . 1.382(9) yes
C78 . C86 . 1.507(9) yes
C78 . H781 . 1.006 no
C78 . H782 . 0.975 no
C79 . C84 . 1.391(8) yes
C79 . H791 . 0.933 no
C80 . H801 . 0.957 no
C81 . C88 . 1.550(8) yes
C81 . C98 . 1.487(9) yes
C81 . H811 . 0.960 no
C81 . H812 . 0.972 no
C82 . C90 . 1.372(10) yes
C83 . C85 . 1.504(8) yes
C83 . C97 . 1.547(9) yes
C83 . H831 . 0.971 no
C83 . H832 . 0.984 no
C85 . H851 . 0.973 no
C85 . H852 . 0.967 no
C86 . C104 . 1.484(11) yes
C86 . H861 . 0.975 no
C86 . H862 . 0.972 no
C87 . C91 . 1.388(9) yes
C87 . C100 . 1.398(11) yes
C88 . H881 . 0.977 no
C88 . H882 . 0.967 no
C90 . C95 . 1.400(11) yes
C90 . H901 . 0.939 no
C92 . C102 . 1.343(11) yes
C92 . H921 . 0.941 no
C93 . C101 . 1.511(10) yes
C93 . H931 . 0.989 no
C93 . H932 . 0.978 no
C94 . C99 . 1.479(11) yes
C94 . H941 . 1.001 no
C94 . H942 . 0.989 no
C95 . H951 . 0.947 no
C96 . C103 . 1.510(9) yes
C96 . H961 . 0.991 no
C96 . H962 . 0.990 no
C97 . H971 . 0.949 no
C97 . H973 . 0.968 no
C97 . H972 . 0.980 no
C98 . H982 . 0.968 no
C98 . H981 . 0.969 no
C98 . H983 . 0.975 no
C99 . C106 . 1.508(13) yes
C99 . H992 . 0.991 no
C99 . H991 . 0.976 no
C100 . C102 . 1.376(11) yes
C100 . H1001 . 0.951 no
C101 . C105 . 1.508(12) yes
C101 . H1011 . 0.986 no
C101 . H1012 . 0.982 no
C102 . H1021 . 0.961 no
C103 . H1032 . 0.954 no
C103 . H1031 . 0.974 no
C103 . H1033 . 0.954 no
C104 . H1043 . 0.974 no
C104 . H1041 . 0.971 no
C104 . H1042 . 0.970 no
C105 . H1051 . 0.956 no
C105 . H1053 . 0.975 no
C105 . H1052 . 0.972 no
C106 . H1062 . 0.965 no
C106 . H1061 . 0.976 no
C106 . H1063 . 0.961 no

loop_
_geom_hbond_atom_site_label_D
_geom_hbond_site_symmetry_D
_geom_hbond_atom_site_label_H
_geom_hbond_site_symmetry_H
_geom_hbond_atom_site_label_A
_geom_hbond_site_symmetry_A
_geom_hbond_angle_DHA
_geom_hbond_distance_DH
_geom_hbond_distance_HA
_geom_hbond_distance_DA
_geom_hbond_publ_flag
C52 . H521 . O18 2_755 157 0.95 2.43 3.333(9) yes
C53 . H532 . O15 2_655 134 0.97 2.48 3.233(9) yes
C55 . H551 . O68 2_765 155 0.93 2.42 3.281(9) yes
C81 . H811 . O49 1_455 135 0.96 2.59 3.340(9) yes
C81 . H811 . O68 2_665 126 0.96 2.56 3.214(9) yes
C103 . H1031 . O37 1_554 128 0.97 2.59 3.279(9) yes
